data_2219169
loop_
_publ_author_name
'Cao, Duan-Lin'
'Cui, Jian-Lan'
'Mao, Wei'

_publ_section_title
;
 3,6-Dibromo-9-(4-<i>tert</i>-butylbenzyl)-9<i>H</i>-carbazole
;
_journal_coeditor_code SJ2514
_journal_issue 8
_journal_name_full 'Acta Crystallographica Section E'
_journal_page_first o1567
_journal_paper_doi 10.1107/S1600536808022174
_journal_volume 64
_journal_year 2008
_chemical_formula_iupac 'C23 H21 Br2 N'
_chemical_formula_moiety 'C23 H21 Br2 N'
_chemical_formula_sum 'C23 H21 Br2 N'
_chemical_formula_weight 471.23
_chemical_melting_point_gt 434
_chemical_melting_point_lt 435
_chemical_name_systematic
;
3,6-Dibromo-9-(4-<i>tert</i>-butylbenzyl)-9<i>H</i>-carbazole
;
_space_group_IT_number 2
_symmetry_cell_setting triclinic
_symmetry_space_group_name_Hall '-P 1'
_symmetry_space_group_name_H-M 'P -1'
_atom_sites_solution_hydrogens geom
_atom_sites_solution_primary direct
_atom_sites_solution_secondary difmap
_audit_creation_method SHELXL-97
_cell_angle_alpha 105.43(3)
_cell_angle_beta 108.53(3)
_cell_angle_gamma 103.09(3)
_cell_formula_units_Z 4
_cell_length_a 11.240(2)
_cell_length_b 12.921(3)
_cell_length_c 15.694(3)
_cell_measurement_reflns_used 3716
_cell_measurement_temperature 113(2)
_cell_measurement_theta_max 27.926
_cell_measurement_theta_min 1.471
_cell_volume 1958.9(10)
_computing_cell_refinement 'CrystalClear (Rigaku/MSC, 2005)'
_computing_data_collection 'CrystalClear (Rigaku/MSC, 2005)'
_computing_data_reduction 'CrystalClear (Rigaku/MSC, 2005)'
_computing_molecular_graphics 'SHELXTL (Sheldrick, 2008)'
_computing_publication_material 'SHELXTL (Sheldrick, 2008)'
_computing_structure_refinement 'SHELXL97 (Sheldrick, 2008)'
_computing_structure_solution 'SHELXS97 (Sheldrick, 2008)'
_diffrn_ambient_temperature 293(2)
_diffrn_measured_fraction_theta_full 0.995
_diffrn_measured_fraction_theta_max 0.995
_diffrn_measurement_device_type 'Rigaku Saturn CCD'
_diffrn_measurement_method \w
_diffrn_radiation_monochromator confocal
_diffrn_radiation_source 'rotating anode'
_diffrn_radiation_type MoK\a
_diffrn_radiation_wavelength 0.71073
_diffrn_reflns_av_R_equivalents 0.0514
_diffrn_reflns_av_sigmaI/netI 0.0924
_diffrn_reflns_limit_h_max 13
_diffrn_reflns_limit_h_min -9
_diffrn_reflns_limit_k_max 15
_diffrn_reflns_limit_k_min -15
_diffrn_reflns_limit_l_max 17
_diffrn_reflns_limit_l_min -18
_diffrn_reflns_number 12085
_diffrn_reflns_theta_full 25.02
_diffrn_reflns_theta_max 25.02
_diffrn_reflns_theta_min 1.47
_diffrn_standards_number 0
_exptl_absorpt_coefficient_mu 4.145
_exptl_absorpt_correction_T_max 0.8517
_exptl_absorpt_correction_T_min 0.6820
_exptl_absorpt_correction_type multi-scan
_exptl_absorpt_process_details '(CrystalClear; Rigaku/MSC, 2005)'
_exptl_crystal_colour colorless
_exptl_crystal_density_diffrn 1.598
_exptl_crystal_density_method 'not measured'
_exptl_crystal_description prism
_exptl_crystal_F_000 944
_exptl_crystal_size_max 0.10
_exptl_crystal_size_mid 0.08
_exptl_crystal_size_min 0.04
_refine_diff_density_max 0.457
_refine_diff_density_min -0.456
_refine_ls_extinction_method none
_refine_ls_goodness_of_fit_ref 1.009
_refine_ls_hydrogen_treatment constr
_refine_ls_matrix_type full
_refine_ls_number_parameters 475
_refine_ls_number_reflns 6891
_refine_ls_number_restraints 0
_refine_ls_restrained_S_all 1.009
_refine_ls_R_factor_all 0.0940
_refine_ls_R_factor_gt 0.0550
_refine_ls_shift/su_max 0.001
_refine_ls_shift/su_mean 0.000
_refine_ls_structure_factor_coef Fsqd
_refine_ls_weighting_details 'calc w=1/[\s^2^(Fo^2^)+(0.0441P)^2^] where P=(Fo^2^+2Fc^2^)/3'
_refine_ls_weighting_scheme calc
_refine_ls_wR_factor_gt 0.0967
_refine_ls_wR_factor_ref 0.1117
_reflns_number_gt 4712
_reflns_number_total 6891
_reflns_threshold_expression I>2\s(I)
_cod_data_source_file sj2514.cif
_cod_data_source_block I
_cod_depositor_comments
;
The following automatic conversions were performed:
'_symmetry_cell_setting' value 'Triclinic' changed to 'triclinic'
according to '/home/saulius/struct/CIF-dictionaries/cif_core.dic'
dictionary named 'cif_core.dic' version 2.4.1 from 2010-06-29.

Automatic conversion script
Id: cif_fix_enum 1527 2010-12-29 10:47:43Z saulius 

The following automatic conversions were performed:

'_symmetry_cell_setting' value 'Triclinic' changed to 'triclinic'
according to /home/saulius/struct/CIF-dictionaries/cif_core.dic
dictionary named 'cif_core.dic' version 2.4.1 from 2010-06-29.

Automatic conversion script
Id: cif_fix_values 1715 2011-07-08 13:25:40Z adriana 
;
_cod_database_code 2219169
_cod_database_fobs_code 2219169

loop_
_symmetry_equiv_pos_as_xyz
'x, y, z'
'-x, -y, -z'

loop_
_atom_site_type_symbol
_atom_site_label
_atom_site_fract_x
_atom_site_fract_y
_atom_site_fract_z
_atom_site_U_iso_or_equiv
_atom_site_adp_type
_atom_site_calc_flag
_atom_site_refinement_flags
_atom_site_occupancy
Br Br1 0.96240(7) 0.27334(4) 1.22201(4) 0.03941(19) Uani d . 1
Br Br2 1.17197(7) 0.38918(5) 0.76081(4) 0.04177(19) Uani d . 1
Br Br3 0.40645(7) -0.22495(4) 0.71466(4) 0.04018(19) Uani d . 1
Br Br4 0.72986(7) -0.12045(5) 0.29922(4) 0.03927(18) Uani d . 1
N N1 0.7041(5) 0.3752(3) 0.8695(3) 0.0221(10) Uani d . 1
N N2 0.2243(5) -0.1201(3) 0.3530(3) 0.0215(10) Uani d . 1
C C1 0.7459(6) 0.3489(4) 0.9523(3) 0.0250(13) Uani d . 1
C C2 0.6817(6) 0.3308(4) 1.0116(4) 0.0297(14) Uani d . 1
H H2 0.5964 0.3345 0.9986 0.036 Uiso calc R 1
C C3 0.7475(6) 0.3070(4) 1.0907(4) 0.0288(14) Uani d . 1
H H3 0.7063 0.2949 1.1318 0.035 Uiso calc R 1
C C4 0.8725(7) 0.3011(4) 1.1094(3) 0.0304(15) Uani d . 1
C C5 0.9398(6) 0.3174(3) 1.0509(3) 0.0237(12) Uani d . 1
H H5 1.0248 0.3127 1.0645 0.028 Uiso calc R 1
C C6 0.8735(6) 0.3410(3) 0.9708(3) 0.0216(13) Uani d . 1
C C7 0.9125(6) 0.3640(4) 0.8957(3) 0.0217(12) Uani d . 1
C C8 1.0244(6) 0.3672(3) 0.8753(3) 0.0240(13) Uani d . 1
H H8 1.0964 0.3540 0.9146 0.029 Uiso calc R 1
C C9 1.0251(6) 0.3906(4) 0.7951(4) 0.0277(14) Uani d . 1
C C10 0.9171(6) 0.4106(4) 0.7345(4) 0.0292(15) Uani d . 1
H H10 0.9208 0.4257 0.6805 0.035 Uiso calc R 1
C C11 0.8074(6) 0.4081(4) 0.7545(3) 0.0254(13) Uani d . 1
H H11 0.7360 0.4216 0.7150 0.031 Uiso calc R 1
C C12 0.8049(6) 0.3847(3) 0.8359(3) 0.0229(13) Uani d . 1
C C13 0.5880(6) 0.4076(4) 0.8353(4) 0.0336(15) Uani d . 1
H H13A 0.5196 0.3697 0.8527 0.040 Uiso calc R 1
H H13B 0.5529 0.3822 0.7654 0.040 Uiso calc R 1
C C14 0.6203(6) 0.5352(4) 0.8772(3) 0.0232(12) Uani d . 1
C C15 0.6477(6) 0.6037(4) 0.8271(3) 0.0320(15) Uani d . 1
H H15 0.6390 0.5698 0.7642 0.038 Uiso calc R 1
C C16 0.6884(6) 0.7231(4) 0.8683(3) 0.0289(14) Uani d . 1
H H16 0.7070 0.7672 0.8329 0.035 Uiso calc R 1
C C17 0.7008(5) 0.7753(4) 0.9615(3) 0.0198(12) Uani d . 1
C C18 0.6714(6) 0.7060(4) 1.0113(4) 0.0250(13) Uani d . 1
H H18 0.6781 0.7395 1.0737 0.030 Uiso calc R 1
C C19 0.6323(6) 0.5881(4) 0.9705(4) 0.0283(14) Uani d . 1
H H19 0.6141 0.5440 1.0060 0.034 Uiso calc R 1
C C20 0.7512(6) 0.9073(4) 1.0123(3) 0.0233(13) Uani d . 1
C C21 0.7776(7) 0.9676(4) 0.9457(4) 0.0401(17) Uani d . 1
H H21A 0.8144 1.0487 0.9806 0.060 Uiso calc R 1
H H21B 0.6954 0.9496 0.8920 0.060 Uiso calc R 1
H H21C 0.8396 0.9428 0.9225 0.060 Uiso calc R 1
C C22 0.6453(7) 0.9413(4) 1.0432(4) 0.0412(17) Uani d . 1
H H22A 0.6290 0.9043 1.0860 0.062 Uiso calc R 1
H H22B 0.5642 0.9184 0.9872 0.062 Uiso calc R 1
H H22C 0.6763 1.0226 1.0759 0.062 Uiso calc R 1
C C23 0.8795(6) 0.9417(4) 1.1000(4) 0.0365(16) Uani d . 1
H H23A 0.9436 0.9160 1.0801 0.055 Uiso calc R 1
H H23B 0.8620 0.9076 1.1441 0.055 Uiso calc R 1
H H23C 0.9144 1.0233 1.1313 0.055 Uiso calc R 1
C C24 0.2497(6) -0.1459(3) 0.4368(3) 0.0232(13) Uani d . 1
C C25 0.1684(6) -0.1601(4) 0.4870(3) 0.0267(13) Uani d . 1
H H25 0.0844 -0.1531 0.4661 0.032 Uiso calc R 1
C C26 0.2170(7) -0.1848(4) 0.5688(4) 0.0312(15) Uani d . 1
H H26 0.1651 -0.1951 0.6037 0.037 Uiso calc R 1
C C27 0.3413(6) -0.1944(4) 0.5992(3) 0.0242(13) Uani d . 1
C C28 0.4236(6) -0.1816(3) 0.5510(3) 0.0225(13) Uani d . 1
H H28 0.5070 -0.1895 0.5727 0.027 Uiso calc R 1
C C29 0.3755(6) -0.1560(4) 0.4675(3) 0.0202(12) Uani d . 1
C C30 0.4306(6) -0.1369(3) 0.3996(3) 0.0209(12) Uani d . 1
C C31 0.5495(6) -0.1379(4) 0.3913(3) 0.0244(13) Uani d . 1
H H31 0.6138 -0.1528 0.4361 0.029 Uiso calc R 1
C C32 0.5699(6) -0.1164(4) 0.3150(4) 0.0253(13) Uani d . 1
C C33 0.4756(6) -0.0936(4) 0.2466(4) 0.0267(13) Uani d . 1
H H33 0.4931 -0.0787 0.1961 0.032 Uiso calc R 1
C C34 0.3577(6) -0.0931(3) 0.2537(3) 0.0257(14) Uani d . 1
H H34 0.2938 -0.0791 0.2080 0.031 Uiso calc R 1
C C35 0.3351(6) -0.1141(3) 0.3311(3) 0.0185(12) Uani d . 1
C C36 0.1124(6) -0.0882(3) 0.3058(3) 0.0249(13) Uani d . 1
H H36A 0.0335 -0.1303 0.3111 0.030 Uiso calc R 1
H H36B 0.0947 -0.1087 0.2378 0.030 Uiso calc R 1
C C37 0.1396(6) 0.0393(4) 0.3505(3) 0.0245(13) Uani d . 1
C C38 0.2053(6) 0.1155(4) 0.3192(3) 0.0256(13) Uani d . 1
H H38 0.2276 0.0881 0.2674 0.031 Uiso calc R 1
C C39 0.2386(6) 0.2327(4) 0.3642(3) 0.0268(13) Uani d . 1
H H39 0.2827 0.2821 0.3418 0.032 Uiso calc R 1
C C40 0.2080(5) 0.2775(4) 0.4414(3) 0.0188(11) Uani d . 1
C C41 0.1410(6) 0.1999(4) 0.4720(3) 0.0266(13) Uani d . 1
H H41 0.1189 0.2270 0.5240 0.032 Uiso calc R 1
C C42 0.1066(6) 0.0831(4) 0.4264(4) 0.0281(13) Uani d . 1
H H42 0.0602 0.0334 0.4475 0.034 Uiso calc R 1
C C43 0.2505(6) 0.4068(4) 0.4975(3) 0.0218(12) Uani d . 1
C C44 0.1313(6) 0.4382(4) 0.5087(4) 0.0309(14) Uani d . 1
H H44A 0.0954 0.3954 0.5417 0.046 Uiso calc R 1
H H44B 0.0639 0.4204 0.4460 0.046 Uiso calc R 1
H H44C 0.1600 0.5183 0.5453 0.046 Uiso calc R 1
C C45 0.3586(6) 0.4352(4) 0.5971(3) 0.0304(14) Uani d . 1
H H45A 0.3235 0.3919 0.6300 0.046 Uiso calc R 1
H H45B 0.3866 0.5153 0.6339 0.046 Uiso calc R 1
H H45C 0.4335 0.4164 0.5897 0.046 Uiso calc R 1
C C46 0.3061(6) 0.4770(4) 0.4454(4) 0.0323(15) Uani d . 1
H H46A 0.3331 0.5569 0.4823 0.048 Uiso calc R 1
H H46B 0.2385 0.4589 0.3827 0.048 Uiso calc R 1
H H46C 0.3817 0.4592 0.4384 0.048 Uiso calc R 1

loop_
_atom_site_aniso_label
_atom_site_aniso_U_11
_atom_site_aniso_U_22
_atom_site_aniso_U_33
_atom_site_aniso_U_12
_atom_site_aniso_U_13
_atom_site_aniso_U_23
Br1 0.0530(5) 0.0296(3) 0.0276(3) 0.0098(3) 0.0069(3) 0.0133(2)
Br2 0.0489(5) 0.0399(3) 0.0429(3) 0.0163(3) 0.0301(4) 0.0095(3)
Br3 0.0521(5) 0.0372(3) 0.0297(3) 0.0113(3) 0.0126(3) 0.0177(2)
Br4 0.0338(5) 0.0463(3) 0.0379(3) 0.0149(3) 0.0215(3) 0.0062(3)
N1 0.014(3) 0.0200(19) 0.025(2) 0.007(2) -0.001(2) 0.0091(17)
N2 0.023(3) 0.0172(19) 0.028(2) 0.011(2) 0.007(2) 0.0121(17)
C1 0.033(4) 0.012(2) 0.030(3) 0.010(3) 0.012(3) 0.005(2)
C2 0.031(4) 0.018(2) 0.037(3) 0.007(3) 0.013(3) 0.009(2)
C3 0.030(4) 0.024(2) 0.032(3) 0.007(3) 0.015(3) 0.008(2)
C4 0.044(5) 0.016(2) 0.024(3) 0.005(3) 0.010(3) 0.005(2)
C5 0.021(4) 0.015(2) 0.028(3) 0.007(2) 0.004(3) 0.004(2)
C6 0.025(4) 0.010(2) 0.021(2) 0.005(2) 0.004(3) 0.0003(19)
C7 0.024(4) 0.013(2) 0.021(2) 0.006(2) 0.003(3) 0.0018(19)
C8 0.026(4) 0.015(2) 0.023(3) 0.006(2) 0.005(3) 0.001(2)
C9 0.036(4) 0.015(2) 0.030(3) 0.006(3) 0.018(3) 0.003(2)
C10 0.045(5) 0.016(2) 0.026(3) 0.005(3) 0.018(3) 0.007(2)
C11 0.023(4) 0.019(2) 0.022(3) 0.001(2) -0.001(3) 0.007(2)
C12 0.029(4) 0.012(2) 0.026(3) 0.005(2) 0.013(3) 0.002(2)
C13 0.030(4) 0.025(3) 0.034(3) 0.007(3) 0.002(3) 0.009(2)
C14 0.012(4) 0.022(2) 0.026(3) 0.005(2) -0.001(3) 0.005(2)
C15 0.046(5) 0.026(3) 0.023(3) 0.022(3) 0.009(3) 0.008(2)
C16 0.035(4) 0.028(3) 0.022(3) 0.012(3) 0.003(3) 0.015(2)
C17 0.012(3) 0.020(2) 0.023(2) 0.005(2) 0.003(3) 0.007(2)
C18 0.025(4) 0.027(3) 0.027(3) 0.011(3) 0.015(3) 0.009(2)
C19 0.032(4) 0.024(2) 0.038(3) 0.013(3) 0.020(3) 0.016(2)
C20 0.023(4) 0.018(2) 0.021(2) 0.004(2) 0.003(3) 0.003(2)
C21 0.063(6) 0.019(2) 0.034(3) 0.009(3) 0.019(4) 0.009(2)
C22 0.048(5) 0.031(3) 0.049(4) 0.017(3) 0.024(4) 0.012(3)
C23 0.036(5) 0.024(3) 0.034(3) -0.001(3) 0.007(3) 0.004(2)
C24 0.026(4) 0.012(2) 0.019(2) 0.000(2) 0.001(3) 0.0006(19)
C25 0.022(4) 0.022(2) 0.028(3) 0.005(2) 0.006(3) 0.005(2)
C26 0.039(5) 0.025(3) 0.032(3) 0.008(3) 0.020(3) 0.010(2)
C27 0.023(4) 0.017(2) 0.028(3) 0.002(2) 0.007(3) 0.008(2)
C28 0.022(4) 0.015(2) 0.023(2) 0.005(2) 0.004(3) 0.003(2)
C29 0.019(4) 0.015(2) 0.019(2) 0.004(2) 0.004(3) 0.0010(19)
C30 0.026(4) 0.012(2) 0.024(3) 0.006(2) 0.012(3) 0.0015(19)
C31 0.028(4) 0.019(2) 0.021(2) 0.007(2) 0.006(3) 0.004(2)
C32 0.025(4) 0.014(2) 0.030(3) 0.003(2) 0.013(3) -0.002(2)
C33 0.028(4) 0.020(2) 0.030(3) 0.002(3) 0.014(3) 0.006(2)
C34 0.034(4) 0.016(2) 0.022(3) 0.004(3) 0.010(3) 0.007(2)
C35 0.020(4) 0.011(2) 0.020(2) 0.007(2) 0.006(3) 0.0008(19)
C36 0.027(4) 0.016(2) 0.026(3) 0.007(2) 0.009(3) 0.002(2)
C37 0.024(4) 0.026(2) 0.023(3) 0.012(3) 0.006(3) 0.009(2)
C38 0.032(4) 0.031(3) 0.021(2) 0.017(3) 0.014(3) 0.012(2)
C39 0.036(4) 0.024(2) 0.030(3) 0.014(3) 0.016(3) 0.017(2)
C40 0.009(3) 0.023(2) 0.014(2) 0.006(2) -0.005(2) 0.0032(19)
C41 0.027(4) 0.029(3) 0.026(3) 0.010(3) 0.012(3) 0.011(2)
C42 0.024(4) 0.022(2) 0.041(3) 0.005(3) 0.016(3) 0.013(2)
C43 0.019(4) 0.021(2) 0.023(2) 0.005(2) 0.009(3) 0.005(2)
C44 0.036(5) 0.026(3) 0.031(3) 0.013(3) 0.015(3) 0.007(2)
C45 0.032(4) 0.027(3) 0.027(3) 0.008(3) 0.008(3) 0.009(2)
C46 0.042(5) 0.022(2) 0.033(3) 0.013(3) 0.015(3) 0.010(2)

loop_
_atom_type_symbol
_atom_type_description
_atom_type_scat_dispersion_real
_atom_type_scat_dispersion_imag
_atom_type_scat_source
C C 0.0033 0.0016 'International Tables Vol C Tables 4.2.6.8 and 6.1.1.4'
H H 0.0000 0.0000 'International Tables Vol C Tables 4.2.6.8 and 6.1.1.4'
N N 0.0061 0.0033 'International Tables Vol C Tables 4.2.6.8 and 6.1.1.4'
Br Br -0.2901 2.4595 'International Tables Vol C Tables 4.2.6.8 and 6.1.1.4'

loop_
_geom_angle_atom_site_label_1
_geom_angle_atom_site_label_2
_geom_angle_atom_site_label_3
_geom_angle
C12 N1 C1 108.1(5)
C12 N1 C13 125.4(4)
C1 N1 C13 125.6(5)
C35 N2 C24 107.4(5)
C35 N2 C36 125.4(4)
C24 N2 C36 126.5(4)
C2 C1 N1 130.2(6)
C2 C1 C6 121.0(5)
N1 C1 C6 108.8(4)
C3 C2 C1 118.2(6)
C3 C2 H2 120.9
C1 C2 H2 120.9
C4 C3 C2 120.7(5)
C4 C3 H3 119.6
C2 C3 H3 119.6
C3 C4 C5 122.8(5)
C3 C4 Br1 119.4(4)
C5 C4 Br1 117.8(5)
C4 C5 C6 116.6(6)
C4 C5 H5 121.7
C6 C5 H5 121.7
C5 C6 C1 120.7(5)
C5 C6 C7 131.9(5)
C1 C6 C7 107.4(4)
C8 C7 C12 120.5(4)
C8 C7 C6 134.0(5)
C12 C7 C6 105.5(5)
C9 C8 C7 117.6(5)
C9 C8 H8 121.2
C7 C8 H8 121.2
C8 C9 C10 122.1(5)
C8 C9 Br2 119.3(5)
C10 C9 Br2 118.5(4)
C11 C10 C9 120.4(5)
C11 C10 H10 119.8
C9 C10 H10 119.8
C10 C11 C12 118.3(5)
C10 C11 H11 120.8
C12 C11 H11 120.8
N1 C12 C11 128.8(5)
N1 C12 C7 110.2(4)
C11 C12 C7 121.0(5)
N1 C13 C14 111.9(5)
N1 C13 H13A 109.2
C14 C13 H13A 109.2
N1 C13 H13B 109.2
C14 C13 H13B 109.2
H13A C13 H13B 107.9
C15 C14 C19 117.8(4)
C15 C14 C13 121.3(4)
C19 C14 C13 120.7(4)
C14 C15 C16 121.9(4)
C14 C15 H15 119.1
C16 C15 H15 119.1
C17 C16 C15 120.1(4)
C17 C16 H16 120.0
C15 C16 H16 120.0
C16 C17 C18 117.9(4)
C16 C17 C20 122.3(4)
C18 C17 C20 119.8(4)
C17 C18 C19 121.8(4)
C17 C18 H18 119.1
C19 C18 H18 119.1
C18 C19 C14 120.6(4)
C18 C19 H19 119.7
C14 C19 H19 119.7
C23 C20 C21 109.3(5)
C23 C20 C22 110.1(4)
C21 C20 C22 109.0(4)
C23 C20 C17 108.0(4)
C21 C20 C17 111.7(4)
C22 C20 C17 108.8(4)
C20 C21 H21A 109.5
C20 C21 H21B 109.5
H21A C21 H21B 109.5
C20 C21 H21C 109.5
H21A C21 H21C 109.5
H21B C21 H21C 109.5
C20 C22 H22A 109.5
C20 C22 H22B 109.5
H22A C22 H22B 109.5
C20 C22 H22C 109.5
H22A C22 H22C 109.5
H22B C22 H22C 109.5
C20 C23 H23A 109.5
C20 C23 H23B 109.5
H23A C23 H23B 109.5
C20 C23 H23C 109.5
H23A C23 H23C 109.5
H23B C23 H23C 109.5
C29 C24 C25 121.7(5)
C29 C24 N2 109.5(4)
C25 C24 N2 128.8(6)
C26 C25 C24 117.6(6)
C26 C25 H25 121.2
C24 C25 H25 121.2
C27 C26 C25 120.6(5)
C27 C26 H26 119.7
C25 C26 H26 119.7
C26 C27 C28 123.2(5)
C26 C27 Br3 119.2(4)
C28 C27 Br3 117.6(4)
C27 C28 C29 116.9(5)
C27 C28 H28 121.5
C29 C28 H28 121.5
C24 C29 C28 119.9(5)
C24 C29 C30 107.0(4)
C28 C29 C30 133.0(5)
C31 C30 C35 119.9(4)
C31 C30 C29 133.6(5)
C35 C30 C29 106.5(5)
C32 C31 C30 118.2(5)
C32 C31 H31 120.9
C30 C31 H31 120.9
C31 C32 C33 122.3(5)
C31 C32 Br4 119.5(4)
C33 C32 Br4 118.2(4)
C34 C33 C32 120.0(5)
C34 C33 H33 120.0
C32 C33 H33 120.0
C33 C34 C35 118.7(5)
C33 C34 H34 120.7
C35 C34 H34 120.7
N2 C35 C34 129.6(5)
N2 C35 C30 109.5(4)
C34 C35 C30 120.9(5)
N2 C36 C37 111.7(4)
N2 C36 H36A 109.3
C37 C36 H36A 109.3
N2 C36 H36B 109.3
C37 C36 H36B 109.3
H36A C36 H36B 107.9
C42 C37 C38 117.8(4)
C42 C37 C36 121.4(4)
C38 C37 C36 120.7(4)
C37 C38 C39 120.9(4)
C37 C38 H38 119.6
C39 C38 H38 119.6
C40 C39 C38 121.7(4)
C40 C39 H39 119.1
C38 C39 H39 119.1
C39 C40 C41 116.9(4)
C39 C40 C43 123.5(4)
C41 C40 C43 119.4(4)
C42 C41 C40 121.3(4)
C42 C41 H41 119.4
C40 C41 H41 119.4
C37 C42 C41 121.3(4)
C37 C42 H42 119.3
C41 C42 H42 119.3
C45 C43 C44 109.8(4)
C45 C43 C46 109.4(4)
C44 C43 C46 108.2(4)
C45 C43 C40 107.6(4)
C44 C43 C40 110.5(4)
C46 C43 C40 111.3(4)
C43 C44 H44A 109.5
C43 C44 H44B 109.5
H44A C44 H44B 109.5
C43 C44 H44C 109.5
H44A C44 H44C 109.5
H44B C44 H44C 109.5
C43 C45 H45A 109.5
C43 C45 H45B 109.5
H45A C45 H45B 109.5
C43 C45 H45C 109.5
H45A C45 H45C 109.5
H45B C45 H45C 109.5
C43 C46 H46A 109.5
C43 C46 H46B 109.5
H46A C46 H46B 109.5
C43 C46 H46C 109.5
H46A C46 H46C 109.5
H46B C46 H46C 109.5

loop_
_geom_bond_atom_site_label_1
_geom_bond_atom_site_label_2
_geom_bond_distance
Br1 C4 1.908(5)
Br2 C9 1.894(6)
Br3 C27 1.909(5)
Br4 C32 1.901(6)
N1 C12 1.388(7)
N1 C1 1.395(6)
N1 C13 1.445(7)
N2 C35 1.384(6)
N2 C24 1.399(6)
N2 C36 1.452(7)
C1 C2 1.381(7)
C1 C6 1.403(8)
C2 C3 1.380(7)
C2 H2 0.9300
C3 C4 1.366(8)
C3 H3 0.9300
C4 C5 1.390(7)
C5 C6 1.393(7)
C5 H5 0.9300
C6 C7 1.457(6)
C7 C8 1.388(7)
C7 C12 1.405(8)
C8 C9 1.372(6)
C8 H8 0.9300
C9 C10 1.409(8)
C10 C11 1.362(8)
C10 H10 0.9300
C11 C12 1.396(6)
C11 H11 0.9300
C13 C14 1.512(6)
C13 H13A 0.9700
C13 H13B 0.9700
C14 C15 1.376(6)
C14 C19 1.389(6)
C15 C16 1.403(6)
C15 H15 0.9300
C16 C17 1.385(6)
C16 H16 0.9300
C17 C18 1.386(6)
C17 C20 1.554(6)
C18 C19 1.387(6)
C18 H18 0.9300
C19 H19 0.9300
C20 C23 1.515(8)
C20 C21 1.521(6)
C20 C22 1.529(8)
C21 H21A 0.9600
C21 H21B 0.9600
C21 H21C 0.9600
C22 H22A 0.9600
C22 H22B 0.9600
C22 H22C 0.9600
C23 H23A 0.9600
C23 H23B 0.9600
C23 H23C 0.9600
C24 C29 1.391(8)
C24 C25 1.397(7)
C25 C26 1.379(7)
C25 H25 0.9300
C26 C27 1.372(8)
C26 H26 0.9300
C27 C28 1.377(7)
C28 C29 1.408(6)
C28 H28 0.9300
C29 C30 1.438(6)
C30 C31 1.386(7)
C30 C35 1.406(7)
C31 C32 1.374(6)
C31 H31 0.9300
C32 C33 1.396(8)
C33 C34 1.367(8)
C33 H33 0.9300
C34 C35 1.398(6)
C34 H34 0.9300
C36 C37 1.522(6)
C36 H36A 0.9700
C36 H36B 0.9700
C37 C42 1.377(6)
C37 C38 1.384(6)
C38 C39 1.392(6)
C38 H38 0.9300
C39 C40 1.379(6)
C39 H39 0.9300
C40 C41 1.396(6)
C40 C43 1.544(6)
C41 C42 1.387(6)
C41 H41 0.9300
C42 H42 0.9300
C43 C45 1.529(7)
C43 C44 1.531(7)
C43 C46 1.531(6)
C44 H44A 0.9600
C44 H44B 0.9600
C44 H44C 0.9600
C45 H45A 0.9600
C45 H45B 0.9600
C45 H45C 0.9600
C46 H46A 0.9600
C46 H46B 0.9600
C46 H46C 0.9600

loop_
_geom_torsion_atom_site_label_1
_geom_torsion_atom_site_label_2
_geom_torsion_atom_site_label_3
_geom_torsion_atom_site_label_4
_geom_torsion
C12 N1 C1 C2 -179.9(4)
C13 N1 C1 C2 10.5(8)
C12 N1 C1 C6 -0.3(5)
C13 N1 C1 C6 -169.9(4)
N1 C1 C2 C3 -179.2(5)
C6 C1 C2 C3 1.3(7)
C1 C2 C3 C4 -0.3(7)
C2 C3 C4 C5 -0.5(8)
C2 C3 C4 Br1 177.8(3)
C3 C4 C5 C6 0.3(7)
Br1 C4 C5 C6 -178.1(3)
C4 C5 C6 C1 0.7(6)
C4 C5 C6 C7 179.1(4)
C2 C1 C6 C5 -1.5(7)
N1 C1 C6 C5 178.9(4)
C2 C1 C6 C7 179.7(4)
N1 C1 C6 C7 0.1(5)
C5 C6 C7 C8 2.2(8)
C1 C6 C7 C8 -179.2(5)
C5 C6 C7 C12 -178.5(5)
C1 C6 C7 C12 0.1(5)
C12 C7 C8 C9 -0.3(6)
C6 C7 C8 C9 178.9(4)
C7 C8 C9 C10 -0.1(7)
C7 C8 C9 Br2 -177.2(3)
C8 C9 C10 C11 0.5(7)
Br2 C9 C10 C11 177.5(3)
C9 C10 C11 C12 -0.3(7)
C1 N1 C12 C11 178.9(4)
C13 N1 C12 C11 -11.5(7)
C1 N1 C12 C7 0.4(5)
C13 N1 C12 C7 170.0(4)
C10 C11 C12 N1 -178.5(4)
C10 C11 C12 C7 -0.1(7)
C8 C7 C12 N1 179.1(4)
C6 C7 C12 N1 -0.3(5)
C8 C7 C12 C11 0.5(7)
C6 C7 C12 C11 -179.0(4)
C12 N1 C13 C14 -78.4(6)
C1 N1 C13 C14 89.4(6)
N1 C13 C14 C15 96.5(6)
N1 C13 C14 C19 -78.9(7)
C19 C14 C15 C16 0.8(9)
C13 C14 C15 C16 -174.7(6)
C14 C15 C16 C17 -0.6(9)
C15 C16 C17 C18 -0.2(9)
C15 C16 C17 C20 177.3(5)
C16 C17 C18 C19 0.8(9)
C20 C17 C18 C19 -176.8(5)
C17 C18 C19 C14 -0.5(9)
C15 C14 C19 C18 -0.3(9)
C13 C14 C19 C18 175.3(5)
C16 C17 C20 C23 -117.6(6)
C18 C17 C20 C23 59.8(6)
C16 C17 C20 C21 2.6(8)
C18 C17 C20 C21 -180.0(5)
C16 C17 C20 C22 122.9(6)
C18 C17 C20 C22 -59.7(6)
C35 N2 C24 C29 0.0(5)
C36 N2 C24 C29 -171.3(4)
C35 N2 C24 C25 179.6(4)
C36 N2 C24 C25 8.3(7)
C29 C24 C25 C26 -0.1(7)
N2 C24 C25 C26 -179.6(4)
C24 C25 C26 C27 0.3(7)
C25 C26 C27 C28 -0.7(8)
C25 C26 C27 Br3 178.4(3)
C26 C27 C28 C29 0.8(7)
Br3 C27 C28 C29 -178.3(3)
C25 C24 C29 C28 0.2(7)
N2 C24 C29 C28 179.9(4)
C25 C24 C29 C30 179.8(4)
N2 C24 C29 C30 -0.6(5)
C27 C28 C29 C24 -0.6(6)
C27 C28 C29 C30 -180.0(4)
C24 C29 C30 C31 -178.7(5)
C28 C29 C30 C31 0.8(9)
C24 C29 C30 C35 0.9(5)
C28 C29 C30 C35 -179.6(5)
C35 C30 C31 C32 -0.1(6)
C29 C30 C31 C32 179.5(4)
C30 C31 C32 C33 0.1(7)
C30 C31 C32 Br4 -178.5(3)
C31 C32 C33 C34 -0.5(7)
Br4 C32 C33 C34 178.1(3)
C32 C33 C34 C35 0.9(7)
C24 N2 C35 C34 178.6(4)
C36 N2 C35 C34 -9.9(7)
C24 N2 C35 C30 0.6(5)
C36 N2 C35 C30 172.0(4)
C33 C34 C35 N2 -178.7(4)
C33 C34 C35 C30 -0.9(6)
C31 C30 C35 N2 178.7(4)
C29 C30 C35 N2 -0.9(5)
C31 C30 C35 C34 0.5(7)
C29 C30 C35 C34 -179.2(4)
C35 N2 C36 C37 -84.9(5)
C24 N2 C36 C37 85.0(6)
N2 C36 C37 C42 -90.0(6)
N2 C36 C37 C38 86.4(6)
C42 C37 C38 C39 1.0(8)
C36 C37 C38 C39 -175.5(5)
C37 C38 C39 C40 0.0(9)
C38 C39 C40 C41 -0.4(8)
C38 C39 C40 C43 176.1(5)
C39 C40 C41 C42 -0.3(8)
C43 C40 C41 C42 -176.9(5)
C38 C37 C42 C41 -1.7(9)
C36 C37 C42 C41 174.8(5)
C40 C41 C42 C37 1.4(9)
C39 C40 C43 C45 -109.0(6)
C41 C40 C43 C45 67.4(6)
C39 C40 C43 C44 131.1(5)
C41 C40 C43 C44 -52.5(6)
C39 C40 C43 C46 10.8(7)
C41 C40 C43 C46 -172.8(5)

loop_
_cod_related_entry_id
_cod_related_entry_database
_cod_related_entry_code
1 ChemSpider 24740440
